data_4028654
loop_
_publ_author_name
'Zachary D. Aron'
'Tatsuya Ito'
'Tricia L. May'
'Larry E. Overman'
'Jocelyn Wang'

_publ_section_title
;
 Enantioselective Synthesis of Angularly Substituted 1-Azabicylic Rings:
 Coupled Dynamic Kinetic Epimerization and Chirality Transfer
;
_journal_name_full 'Journal of Organic Chemistry'
_journal_page_first 9929
_journal_page_last 9948
_journal_paper_doi 10.1021/jo4018099
_journal_volume 78
_journal_year 2013
_chemical_formula_sum 'C11 H20 Br N'
_chemical_formula_weight 246.19
_chemical_name_systematic
; 
 ? 
;
_space_group_IT_number 19
_symmetry_cell_setting orthorhombic
_symmetry_space_group_name_Hall 'P 2ac 2ab'
_symmetry_space_group_name_H-M 'P 21 21 21'
_atom_sites_solution_hydrogens geom
_atom_sites_solution_primary direct
_atom_sites_solution_secondary difmap
_audit_creation_method SHELXL-97
_cell_angle_alpha 90.00
_cell_angle_beta 90.00
_cell_angle_gamma 90.00
_cell_formula_units_Z 4
_cell_length_a 6.5683(16)
_cell_length_b 13.156(3)
_cell_length_c 13.674(3)
_cell_measurement_temperature 158(2)
_cell_volume 1181.6(5)
_computing_cell_refinement 'Bruker SMART/SAINT'
_computing_data_collection 'Bruker SMART'
_computing_data_reduction 'Bruker SAINT'
_computing_molecular_graphics 'Bruker SHELXTL'
_computing_publication_material 'Bruker SHELXTL'
_computing_structure_refinement 'SHELXL-97 (Sheldrick, 1997)'
_computing_structure_solution 'SHELXS-97 (Sheldrick, 1990)'
_diffrn_ambient_temperature 158(2)
_diffrn_measured_fraction_theta_full 0.992
_diffrn_measured_fraction_theta_max 0.992
_diffrn_measurement_device_type 'CCD area detector'
_diffrn_measurement_method 'phi and omega scans'
_diffrn_radiation_monochromator graphite
_diffrn_radiation_source 'fine-focus sealed tube'
_diffrn_radiation_type MoK\a
_diffrn_radiation_wavelength 0.71073
_diffrn_reflns_av_R_equivalents 0.0267
_diffrn_reflns_av_sigmaI/netI 0.0223
_diffrn_reflns_limit_h_max 8
_diffrn_reflns_limit_h_min -8
_diffrn_reflns_limit_k_max 16
_diffrn_reflns_limit_k_min -17
_diffrn_reflns_limit_l_max 17
_diffrn_reflns_limit_l_min -17
_diffrn_reflns_number 12541
_diffrn_reflns_theta_full 28.28
_diffrn_reflns_theta_max 28.28
_diffrn_reflns_theta_min 2.15
_diffrn_standards_decay_% '< 1.0'
_diffrn_standards_interval_count 'initial 50 frames recollected'
_diffrn_standards_number '50 frames'
_exptl_absorpt_coefficient_mu 3.439
_exptl_absorpt_correction_T_max 0.4460
_exptl_absorpt_correction_T_min 0.3549
_exptl_absorpt_correction_type multi-scan
_exptl_absorpt_process_details 'Bruker SADABS'
_exptl_crystal_colour colorless
_exptl_crystal_density_diffrn 1.384
_exptl_crystal_density_meas ?
_exptl_crystal_description irregular
_exptl_crystal_F_000 512
_exptl_crystal_size_max 0.38
_exptl_crystal_size_mid 0.30
_exptl_crystal_size_min 0.28
_refine_diff_density_max 1.228
_refine_diff_density_min -0.472
_refine_diff_density_rms 0.080
_refine_ls_abs_structure_details 'Flack H D (1983), Acta Cryst. A39, 876-881'
_refine_ls_abs_structure_Flack -0.006(12)
_refine_ls_extinction_method none
_refine_ls_goodness_of_fit_ref 1.093
_refine_ls_hydrogen_treatment mixed
_refine_ls_matrix_type full
_refine_ls_number_parameters 198
_refine_ls_number_reflns 2901
_refine_ls_number_restraints 0
_refine_ls_restrained_S_all 1.093
_refine_ls_R_factor_all 0.0349
_refine_ls_R_factor_gt 0.0295
_refine_ls_shift/su_max 0.001
_refine_ls_shift/su_mean 0.000
_refine_ls_structure_factor_coef Fsqd
_refine_ls_weighting_details 'calc w=1/[\s^2^(Fo^2^)+(0.0452P)^2^+0.2632P] where P=(Fo^2^+2Fc^2^)/3'
_refine_ls_weighting_scheme calc
_refine_ls_wR_factor_gt 0.0718
_refine_ls_wR_factor_ref 0.0737
_reflns_number_gt 2611
_reflns_number_total 2901
_reflns_threshold_expression >2sigma(I)
_cod_data_source_file jo4018099_si_003.cif
_cod_data_source_block leo188
_cod_depositor_comments
;
The following automatic conversions were performed:

'_exptl_crystal_density_meas' value 'n/a' was changed to '?' - the
value is perceived as not measured.

Automatic conversion script
Id: cif_fix_values 3008 2015-01-20 13:52:24Z robertas 
;
_cod_database_code 4028654

loop_
_symmetry_equiv_pos_as_xyz
'x, y, z'
'-x+1/2, -y, z+1/2'
'-x, y+1/2, -z+1/2'
'x+1/2, -y+1/2, -z'

loop_
_atom_site_label
_atom_site_type_symbol
_atom_site_fract_x
_atom_site_fract_y
_atom_site_fract_z
_atom_site_U_iso_or_equiv
_atom_site_adp_type
_atom_site_occupancy
_atom_site_symmetry_multiplicity
_atom_site_calc_flag
Br1 Br 0.99889(5) 0.111060(17) 0.439909(14) 0.02816(9) Uani 1 1 d
N1 N 1.3301(3) 0.27628(18) 0.36531(15) 0.0231(4) Uani 1 1 d
C1 C 1.4937(6) 0.2025(2) 0.33339(19) 0.0334(5) Uani 1 1 d
C2 C 1.5289(5) 0.2244(2) 0.22484(19) 0.0293(6) Uani 1 1 d
C3 C 1.4630(4) 0.3352(2) 0.21318(18) 0.0249(6) Uani 1 1 d
C4 C 1.4216(5) 0.3715(2) 0.10870(19) 0.0304(6) Uani 1 1 d
C5 C 1.2355(5) 0.3210(3) 0.0627(2) 0.0327(6) Uani 1 1 d
C6 C 1.0467(4) 0.3347(2) 0.12705(19) 0.0270(6) Uani 1 1 d
C7 C 1.0864(4) 0.2920(2) 0.22929(18) 0.0213(5) Uani 1 1 d
C8 C 1.2704(4) 0.3422(2) 0.27817(16) 0.0205(5) Uani 1 1 d
C9 C 1.2275(4) 0.4511(2) 0.31241(19) 0.0254(5) Uani 1 1 d
C10 C 1.0476(4) 0.4607(2) 0.3805(2) 0.0305(7) Uani 1 1 d
C11 C 0.8747(5) 0.5044(3) 0.3578(3) 0.0346(6) Uani 1 1 d
H1 H 1.381(7) 0.315(3) 0.411(3) 0.059(12) Uiso 1 1 d
H2 H 1.202(5) 0.242(3) 0.392(3) 0.034(9) Uiso 1 1 d
H1A H 1.444(5) 0.133(3) 0.345(2) 0.035(9) Uiso 1 1 d
H1B H 1.599(6) 0.218(3) 0.372(3) 0.045(10) Uiso 1 1 d
H2A H 1.459(6) 0.179(3) 0.182(3) 0.050(11) Uiso 1 1 d
H2B H 1.683(5) 0.210(2) 0.207(2) 0.024(7) Uiso 1 1 d
H3A H 1.570(5) 0.374(2) 0.241(2) 0.019(7) Uiso 1 1 d
H4A H 1.533(5) 0.359(2) 0.068(2) 0.029(8) Uiso 1 1 d
H4B H 1.406(5) 0.447(3) 0.104(3) 0.030(8) Uiso 1 1 d
H5A H 1.255(4) 0.246(3) 0.054(2) 0.025(8) Uiso 1 1 d
H5B H 1.219(5) 0.344(3) 0.001(3) 0.047(10) Uiso 1 1 d
H6A H 1.016(5) 0.4087(19) 0.1329(18) 0.018(6) Uiso 1 1 d
H6B H 0.911(5) 0.311(2) 0.101(2) 0.030(9) Uiso 1 1 d
H7A H 0.970(5) 0.2982(19) 0.2659(19) 0.014(7) Uiso 1 1 d
H7B H 1.099(4) 0.218(2) 0.2229(19) 0.013(6) Uiso 1 1 d
H9A H 1.344(5) 0.477(2) 0.340(2) 0.021(7) Uiso 1 1 d
H9B H 1.210(6) 0.491(3) 0.255(3) 0.042(10) Uiso 1 1 d
H10A H 1.062(6) 0.431(3) 0.448(2) 0.043(10) Uiso 1 1 d
H11A H 0.853(6) 0.535(3) 0.310(3) 0.041(11) Uiso 1 1 d
H11B H 0.763(7) 0.512(3) 0.397(3) 0.053(11) Uiso 1 1 d

loop_
_atom_site_aniso_label
_atom_site_aniso_U_11
_atom_site_aniso_U_22
_atom_site_aniso_U_33
_atom_site_aniso_U_23
_atom_site_aniso_U_13
_atom_site_aniso_U_12
Br1 0.03439(13) 0.03068(13) 0.01940(12) -0.00091(8) 0.00544(13) -0.00276(17)
N1 0.0236(11) 0.0308(12) 0.0148(9) 0.0014(9) -0.0027(8) -0.0009(9)
C1 0.0280(12) 0.0406(14) 0.0315(12) 0.0067(10) 0.0009(16) 0.0087(18)
C2 0.0235(18) 0.0361(14) 0.0282(12) -0.0033(10) 0.0008(11) -0.0008(11)
C3 0.0219(15) 0.0331(13) 0.0196(10) -0.0009(10) -0.0004(9) -0.0036(10)
C4 0.0348(13) 0.0396(18) 0.0168(12) 0.0022(11) 0.0077(10) -0.0032(11)
C5 0.0425(16) 0.0430(17) 0.0126(11) 0.0002(11) -0.0006(11) -0.0035(13)
C6 0.0255(16) 0.0377(15) 0.0178(10) 0.0014(10) -0.0054(8) -0.0021(11)
C7 0.0208(11) 0.0265(14) 0.0166(11) -0.0003(9) -0.0020(10) -0.0010(10)
C8 0.0225(11) 0.0266(13) 0.0123(10) 0.0010(9) -0.0020(8) -0.0010(9)
C9 0.0289(14) 0.0282(14) 0.0193(12) -0.0019(10) -0.0025(10) -0.0005(11)
C10 0.0378(19) 0.0335(14) 0.0202(11) -0.0046(10) 0.0026(10) 0.0062(11)
C11 0.0367(17) 0.0347(16) 0.0325(16) -0.0027(14) 0.0004(13) 0.0041(13)

loop_
_atom_type_symbol
_atom_type_description
_atom_type_scat_dispersion_real
_atom_type_scat_dispersion_imag
_atom_type_scat_source
C C 0.0033 0.0016 'International Tables Vol C Tables 4.2.6.8 and 6.1.1.4'
H H 0.0000 0.0000 'International Tables Vol C Tables 4.2.6.8 and 6.1.1.4'
N N 0.0061 0.0033 'International Tables Vol C Tables 4.2.6.8 and 6.1.1.4'
Br Br -0.2901 2.4595 'International Tables Vol C Tables 4.2.6.8 and 6.1.1.4'

loop_
_geom_angle_atom_site_label_1
_geom_angle_atom_site_label_2
_geom_angle_atom_site_label_3
_geom_angle
C1 N1 C8 108.80(19)
N1 C1 C2 105.5(2)
C3 C2 C1 103.8(2)
C2 C3 C4 116.5(2)
C2 C3 C8 103.2(2)
C4 C3 C8 111.8(2)
C5 C4 C3 113.0(2)
C4 C5 C6 111.1(2)
C7 C6 C5 110.1(2)
C6 C7 C8 112.0(2)
N1 C8 C7 107.4(2)
N1 C8 C9 109.9(2)
C7 C8 C9 113.0(2)
N1 C8 C3 101.80(19)
C7 C8 C3 111.6(2)
C9 C8 C3 112.4(2)
C10 C9 C8 114.2(2)
C11 C10 C9 124.6(3)

loop_
_geom_bond_atom_site_label_1
_geom_bond_atom_site_label_2
_geom_bond_distance
N1 C1 1.513(4)
N1 C8 1.525(3)
C1 C2 1.530(4)
C2 C3 1.529(4)
C3 C4 1.531(4)
C3 C8 1.549(3)
C4 C5 1.527(4)
C5 C6 1.531(4)
C6 C7 1.529(3)
C7 C8 1.531(3)
C8 C9 1.533(4)
C9 C10 1.510(4)
C10 C11 1.310(4)

loop_
_geom_torsion_atom_site_label_1
_geom_torsion_atom_site_label_2
_geom_torsion_atom_site_label_3
_geom_torsion_atom_site_label_4
_geom_torsion
C8 N1 C1 C2 -0.8(3)
N1 C1 C2 C3 25.3(3)
C1 C2 C3 C4 -163.0(2)
C1 C2 C3 C8 -40.1(3)
C2 C3 C4 C5 67.2(3)
C8 C3 C4 C5 -51.1(3)
C3 C4 C5 C6 54.7(3)
C4 C5 C6 C7 -57.0(3)
C5 C6 C7 C8 57.6(3)
C1 N1 C8 C7 93.9(3)
C1 N1 C8 C9 -142.8(2)
C1 N1 C8 C3 -23.5(3)
C6 C7 C8 N1 -165.2(2)
C6 C7 C8 C9 73.5(3)
C6 C7 C8 C3 -54.4(3)
C2 C3 C8 N1 38.8(2)
C4 C3 C8 N1 164.7(2)
C2 C3 C8 C7 -75.5(3)
C4 C3 C8 C7 50.4(3)
C2 C3 C8 C9 156.3(2)
C4 C3 C8 C9 -77.8(3)
N1 C8 C9 C10 -64.2(3)
C7 C8 C9 C10 55.7(3)
C3 C8 C9 C10 -176.8(2)
C8 C9 C10 C11 -110.6(3)
